data_1575339
loop_
_publ_author_name
'Tang, Baobing'
'Yu, Xueyue'
'Li, Guanghua'
'Liu, Xin'
'Li, Jiantang'
'Liu, Yunling'

_publ_section_title
;
 Ambidextrous fine-tuning of zeolite-like hydrogen-bonded organic
 frameworks (HOFs) <i>via</i> scalable green synthesis for efficient
 biogas upgrading.
;
_journal_issue 41
_journal_name_full 'Chemical science'
_journal_page_first 19130
_journal_page_last 19139
_journal_paper_doi 10.1039/d5sc02892b
_journal_volume 16
_journal_year 2025
_chemical_formula_moiety '0.25(C48 H68 Co4 N16 O16), 3[H2O]'
_chemical_formula_sum 'C12 H23 Co N4 O7'
_chemical_formula_weight 394.27
_space_group_crystal_system tetragonal
_space_group_IT_number 141
_space_group_name_Hall '-I 4bd 2'
_space_group_name_H-M_alt 'I 41/a m d :2'
_atom_sites_solution_hydrogens geom
_atom_sites_solution_primary dual
_audit_creation_date 2025-07-02
_audit_creation_method
;
Olex2 1.5
(compiled 2024.02.16 svn.r378c4104 for OlexSys, GUI svn.r6928)
;
_audit_update_record
;
2025-07-04 deposited with the CCDC.	2025-08-06 downloaded from the CCDC.
;
_cell_angle_alpha 90
_cell_angle_beta 90
_cell_angle_gamma 90
_cell_formula_units_Z 16
_cell_length_a 18.6622(13)
_cell_length_b 18.6622(13)
_cell_length_c 21.2684(16)
_cell_measurement_reflns_used 3024
_cell_measurement_temperature 296.15
_cell_measurement_theta_max 23.69
_cell_measurement_theta_min 2.46
_cell_volume 7407.3(9)
_computing_cell_refinement 'SAINT V8.32B (?, 2016)'
_computing_data_reduction 'SAINT V8.32B (?, 2016)'
_computing_molecular_graphics 'Olex2 1.5 (Dolomanov et al., 2009)'
_computing_publication_material 'Olex2 1.5 (Dolomanov et al., 2009)'
_computing_structure_refinement 'SHELXL 2019/3 (Sheldrick, 2015)'
_computing_structure_solution 'SHELXT 2014/5 (Sheldrick, 2014)'
_diffrn_ambient_temperature 296.15
_diffrn_detector_area_resol_mean 8.3
_diffrn_measured_fraction_theta_full 0.989
_diffrn_measured_fraction_theta_max 0.983
_diffrn_measurement_device_type 'CCD area detector'
_diffrn_measurement_method 'phi and omega scans'
_diffrn_radiation_monochromator graphite
_diffrn_radiation_type MoK\a
_diffrn_radiation_wavelength 0.71073
_diffrn_reflns_av_R_equivalents 0.0539
_diffrn_reflns_av_unetI/netI 0.0233
_diffrn_reflns_Laue_measured_fraction_full 0.989
_diffrn_reflns_Laue_measured_fraction_max 0.983
_diffrn_reflns_limit_h_max 15
_diffrn_reflns_limit_h_min -22
_diffrn_reflns_limit_k_max 22
_diffrn_reflns_limit_k_min -22
_diffrn_reflns_limit_l_max 25
_diffrn_reflns_limit_l_min -25
_diffrn_reflns_number 21179
_diffrn_reflns_point_group_measured_fraction_full 0.989
_diffrn_reflns_point_group_measured_fraction_max 0.983
_diffrn_reflns_theta_full 25.242
_diffrn_reflns_theta_max 25.759
_diffrn_reflns_theta_min 1.452
_exptl_absorpt_coefficient_mu 0.965
_exptl_absorpt_correction_type none
_exptl_crystal_colour 'clear reddish red'
_exptl_crystal_colour_lustre clear
_exptl_crystal_colour_modifier reddish
_exptl_crystal_colour_primary red
_exptl_crystal_density_diffrn 1.414
_exptl_crystal_description block
_exptl_crystal_F_000 3296
_exptl_crystal_size_max 0.27
_exptl_crystal_size_mid 0.26
_exptl_crystal_size_min 0.24
_refine_diff_density_max 0.204
_refine_diff_density_min -0.229
_refine_diff_density_rms 0.055
_refine_ls_extinction_method none
_refine_ls_goodness_of_fit_ref 1.012
_refine_ls_hydrogen_treatment constr
_refine_ls_matrix_type full
_refine_ls_number_parameters 130
_refine_ls_number_reflns 1868
_refine_ls_number_restraints 141
_refine_ls_restrained_S_all 1.055
_refine_ls_R_factor_all 0.0585
_refine_ls_R_factor_gt 0.0360
_refine_ls_shift/su_max 0.001
_refine_ls_shift/su_mean 0.000
_refine_ls_structure_factor_coef Fsqd
_refine_ls_weighting_details 'w=1/[\s^2^(Fo^2^)+(0.0577P)^2^+6.9580P] where P=(Fo^2^+2Fc^2^)/3'
_refine_ls_weighting_scheme calc
_refine_ls_wR_factor_gt 0.0989
_refine_ls_wR_factor_ref 0.1133
_reflns_Friedel_coverage 0.000
_reflns_number_gt 1257
_reflns_number_total 1868
_reflns_threshold_expression 'I > 2\s(I)'
_cod_data_source_file d5sc02892b2.cif
_cod_data_source_block ZSA-13
_cod_depositor_comments 'Adding full bibliography for 1575339--1575340.cif.'
_cod_original_cell_volume 7407.3(12)
_cod_original_sg_symbol_H-M 'I 41/a m d'
_cod_database_code 1575339
_shelx_shelxl_version_number 2019/3
_shelx_space_group_comment
;
The symmetry employed for this shelxl refinement is uniquely defined
by the following loop, which should always be used as a source of
symmetry information in preference to the above space-group names.
They are only intended as comments.
;
_shelx_estimated_absorpt_t_max 0.801
_shelx_estimated_absorpt_t_min 0.781
_olex2_refinement_description
;
1. Fixed Uiso
 At 1.2 times of:
  All C(H) groups, All C(H,H) groups, All N(H,H,H,H) groups
 At 1.5 times of:
  All C(H,H,H) groups
2. Restrained distances
 C6A-C5A = C6-C5 = C7-C6 = C7A-C6A
 1.5 with sigma of 0.02
 N2-C5A = N2-C5
 1.4 with sigma of 0.02
 C7-C7_$1 = C7A-C7A_$1
 1.5 with sigma of 0.02
 C5-C6 \\sim C5A-C6
 with sigma of 0.02
 C5-N2 \\sim C5A-N2
 with sigma of 0.02
 C6-C7 \\sim C6-C7A
 with sigma of 0.02
 C6-C7A \\sim C6A-C7A
 with sigma of 0.02
 C5-C6 \\sim C5-C6A
 with sigma of 0.02
 C6-C7 \\sim C6A-C7
 with sigma of 0.02
 C6-C5A \\sim C6A-C5A
 with sigma of 0.02
3. Uiso/Uaniso restraints and constraints
All non-hydrogen atoms have similar U: within 2A with sigma of 0.01 and sigma
for terminal atoms of 0.02 within 2A
4. Others
 Sof(H2BC)=Sof(H2BD)=Sof(C5A)=Sof(H5A)=1-FVAR(1)
 Sof(C5)=Sof(H5)=Sof(H2AA)=Sof(H2AB)=FVAR(1)
 Sof(C7A)=Sof(H7AA)=Sof(H7AB)=1-FVAR(2)
 Sof(C7)=Sof(H7A)=Sof(H7B)=FVAR(2)
 Sof(C6A)=Sof(H6AA)=Sof(H6AB)=1-FVAR(3)
 Sof(C6)=Sof(H6A)=Sof(H6B)=FVAR(3)
 Fixed Sof: H4A(0.5) H4B(0.5) H4C(0.5)
5.a Ternary CH refined with riding coordinates:
 C5(H5), C5A(H5A)
5.b Secondary CH2 refined with riding coordinates:
 C6(H6A,H6B), C7(H7A,H7B), N2(H2AA,H2AB), N2(H2BC,H2BD), C7A(H7AA,H7AB),
 C6A(H6AA,H6AB)
5.c Idealised Me refined as rotating group:
 C4(H4A,H4B,H4C)
;
_smtbx_masks_void_probe_radius 1.2
_smtbx_masks_void_truncation_radius 1.2
_olex2_submission_special_instructions 'No special instructions were received'

loop_
_space_group_symop_operation_xyz
'x, y, z'
'-x+1/2, -y, z+1/2'
'-y+1/4, x+3/4, z+1/4'
'y+1/4, -x+1/4, z+3/4'
'-x+1/2, y, -z+1/2'
'x, -y, -z'
'y+1/4, x+3/4, -z+1/4'
'-y+1/4, -x+1/4, -z+3/4'
'x+1/2, y+1/2, z+1/2'
'-x+1, -y+1/2, z+1'
'-y+3/4, x+5/4, z+3/4'
'y+3/4, -x+3/4, z+5/4'
'-x+1, y+1/2, -z+1'
'x+1/2, -y+1/2, -z+1/2'
'y+3/4, x+5/4, -z+3/4'
'-y+3/4, -x+3/4, -z+5/4'
'-x, -y, -z'
'x-1/2, y, -z-1/2'
'y-1/4, -x-3/4, -z-1/4'
'-y-1/4, x-1/4, -z-3/4'
'x-1/2, -y, z-1/2'
'-x, y, z'
'-y-1/4, -x-3/4, z-1/4'
'y-1/4, x-1/4, z-3/4'
'-x+1/2, -y+1/2, -z+1/2'
'x, y+1/2, -z'
'y+1/4, -x-1/4, -z+1/4'
'-y+1/4, x+1/4, -z-1/4'
'x, -y+1/2, z'
'-x+1/2, y+1/2, z+1/2'
'-y+1/4, -x-1/4, z+1/4'
'y+1/4, x+1/4, z-1/4'

loop_
_atom_site_label
_atom_site_type_symbol
_atom_site_fract_x
_atom_site_fract_y
_atom_site_fract_z
_atom_site_U_iso_or_equiv
_atom_site_adp_type
_atom_site_occupancy
_atom_site_site_symmetry_order
_atom_site_calc_flag
_atom_site_refinement_flags_posn
_atom_site_refinement_flags_adp
_atom_site_refinement_flags_occupancy
_atom_site_disorder_assembly
_atom_site_disorder_group
C1 C 0.8342(2) 0.250000 0.40633(17) 0.0445(9) Uani 1 2 d S TU P . .
C2 C 0.83910(13) 0.28678(13) 0.30911(12) 0.0393(6) Uani 1 1 d . U . . .
C3 C 0.83778(13) 0.34424(14) 0.26110(12) 0.0435(6) Uani 1 1 d . U . . .
C4 C 0.8297(3) 0.250000 0.47665(19) 0.0672(13) Uani 1 2 d S TU P . .
H4A H 0.875596 0.262121 0.493976 0.101 Uiso 0.5 1 calc R U P A -1
H4B H 0.815748 0.203271 0.491030 0.101 Uiso 0.5 1 calc R U P A -1
H4C H 0.794786 0.284608 0.489998 0.101 Uiso 0.5 1 calc R U P A -1
C5 C 0.7130(6) 0.4913(5) 0.3956(10) 0.080(2) Uani 0.452(19) 1 d D U P B 1
H5 H 0.728588 0.501216 0.438730 0.096 Uiso 0.452(19) 1 calc R U P B 1
C6 C 0.6317(7) 0.4999(8) 0.3957(10) 0.099(3) Uani 0.56(3) 1 d D U P B 1
H6A H 0.611485 0.477833 0.433030 0.118 Uiso 0.56(3) 1 calc R U P B 1
H6B H 0.611204 0.476888 0.359016 0.118 Uiso 0.56(3) 1 calc R U P B 1
C7 C 0.6148(6) 0.5822(5) 0.3950(8) 0.121(3) Uani 0.553(13) 1 d D U P B 1
H7A H 0.614423 0.598784 0.438206 0.145 Uiso 0.553(13) 1 calc R U P B 1
H7B H 0.566649 0.588253 0.378703 0.145 Uiso 0.553(13) 1 calc R U P B 1
Co1 Co 0.83757(2) 0.41243(2) 0.375000 0.0422(2) Uani 1 2 d S TU P B .
N1 N 0.83645(10) 0.30925(11) 0.37025(9) 0.0403(5) Uani 1 1 d . U . . .
N2 N 0.73410(12) 0.41668(12) 0.38274(11) 0.0545(6) Uani 1 1 d D U . . .
H2AA H 0.713693 0.401638 0.347293 0.065 Uiso 0.452(19) 1 calc R U P B 1
H2AB H 0.719621 0.388403 0.413944 0.065 Uiso 0.452(19) 1 calc R U P B 1
H2BC H 0.714178 0.382876 0.358955 0.065 Uiso 0.548(19) 1 calc R U P B 2
H2BD H 0.721416 0.408898 0.422492 0.065 Uiso 0.548(19) 1 calc R U P B 2
O1 O 0.83220(9) 0.40812(9) 0.28563(9) 0.0462(5) Uani 1 1 d . U . . .
O2 O 0.84122(11) 0.33340(10) 0.20456(8) 0.0560(5) Uani 1 1 d . U . . .
C5A C 0.7085(5) 0.4884(4) 0.3624(8) 0.079(2) Uani 0.548(19) 1 d D U P B 2
H5A H 0.715901 0.488988 0.316752 0.095 Uiso 0.548(19) 1 calc R U P B 2
C7A C 0.6165(8) 0.5875(7) 0.3513(9) 0.116(3) Uani 0.447(13) 1 d D U P B 2
H7AA H 0.565713 0.597175 0.355896 0.139 Uiso 0.447(13) 1 calc R U P B 2
H7AB H 0.630655 0.596244 0.308080 0.139 Uiso 0.447(13) 1 calc R U P B 2
C6A C 0.6345(8) 0.5134(9) 0.3712(11) 0.096(3) Uani 0.44(3) 1 d D U P B 2
H6AA H 0.622914 0.509022 0.415464 0.115 Uiso 0.44(3) 1 calc R U P B 2
H6AB H 0.603105 0.480911 0.348570 0.115 Uiso 0.44(3) 1 calc R U P B 2

loop_
_atom_site_aniso_label
_atom_site_aniso_U_11
_atom_site_aniso_U_22
_atom_site_aniso_U_33
_atom_site_aniso_U_23
_atom_site_aniso_U_13
_atom_site_aniso_U_12
C1 0.048(2) 0.045(2) 0.0402(19) 0.000 0.0019(17) 0.000
C2 0.0373(13) 0.0426(13) 0.0379(12) -0.0008(10) -0.0026(11) 0.0013(11)
C3 0.0397(14) 0.0441(15) 0.0465(15) 0.0025(12) -0.0059(12) 0.0031(12)
C4 0.102(4) 0.057(3) 0.043(2) 0.000 0.007(2) 0.000
C5 0.058(4) 0.073(4) 0.108(6) -0.031(4) -0.008(5) 0.025(3)
C6 0.066(3) 0.096(4) 0.134(6) -0.029(4) -0.018(4) 0.035(3)
C7 0.090(4) 0.111(5) 0.163(7) -0.028(6) -0.013(6) 0.049(4)
Co1 0.0404(2) 0.0404(2) 0.0457(3) -0.00492(16) -0.00492(16) 0.0035(2)
N1 0.0402(11) 0.0410(12) 0.0396(11) -0.0013(9) -0.0012(9) 0.0015(9)
N2 0.0444(13) 0.0561(14) 0.0630(15) -0.0180(12) -0.0062(11) 0.0052(11)
O1 0.0527(11) 0.0393(10) 0.0464(10) 0.0000(8) -0.0111(8) 0.0043(8)
O2 0.0767(14) 0.0509(12) 0.0404(11) 0.0028(9) -0.0057(9) 0.0074(10)
C5A 0.058(3) 0.072(3) 0.107(5) -0.026(4) -0.024(4) 0.019(3)
C7A 0.082(5) 0.108(5) 0.158(7) -0.020(6) -0.022(6) 0.041(4)
C6A 0.063(4) 0.090(5) 0.133(6) -0.028(5) -0.024(5) 0.031(4)

loop_
_atom_type_symbol
_atom_type_description
_atom_type_scat_dispersion_real
_atom_type_scat_dispersion_imag
_atom_type_scat_source
C C 0.0033 0.0016 'International Tables Vol C Tables 4.2.6.8 and 6.1.1.4'
H H 0.0000 0.0000 'International Tables Vol C Tables 4.2.6.8 and 6.1.1.4'
Co Co 0.3494 0.9721 'International Tables Vol C Tables 4.2.6.8 and 6.1.1.4'
N N 0.0061 0.0033 'International Tables Vol C Tables 4.2.6.8 and 6.1.1.4'
O O 0.0106 0.0060 'International Tables Vol C Tables 4.2.6.8 and 6.1.1.4'

loop_
_geom_angle_atom_site_label_1
_geom_angle_atom_site_label_2
_geom_angle_atom_site_label_3
_geom_angle
_geom_angle_site_symmetry_1
_geom_angle_site_symmetry_3
_geom_angle_publ_flag
N1 C1 C4 124.80(16) . . ?
N1 C1 C4 124.80(16) 29 . ?
N1 C1 N1 110.4(3) . 29 ?
C2 C2 C3 136.40(14) 29 . ?
N1 C2 C2 107.86(14) . 29 ?
N1 C2 C3 115.7(2) . . ?
O1 C3 C2 112.8(2) . . ?
O2 C3 C2 123.9(2) . . ?
O2 C3 O1 123.3(2) . . ?
C1 C4 H4A 109.5 . . ?
C1 C4 H4B 109.5 . . ?
C1 C4 H4C 109.5 . . ?
H4A C4 H4B 109.5 . . ?
H4A C4 H4C 109.5 . . ?
H4B C4 H4C 109.5 . . ?
C5 C5 H5 105.8 8_665 . ?
C5 C5 C6 120.7(14) 8_665 . ?
C6 C5 H5 105.8 . . ?
N2 C5 C5 106.2(11) . 8_665 ?
N2 C5 H5 105.8 . . ?
N2 C5 C6 111.4(9) . . ?
C5 C6 H6A 110.2 . . ?
C5 C6 H6B 110.2 . . ?
C5 C6 C7 107.6(10) . . ?
H6A C6 H6B 108.5 . . ?
C7 C6 H6A 110.2 . . ?
C7 C6 H6B 110.2 . . ?
C6 C7 C7 118.4(8) . 8_665 ?
C6 C7 H7A 107.7 . . ?
C6 C7 H7B 107.7 . . ?
C7 C7 H7A 107.7 8_665 . ?
C7 C7 H7B 107.7 8_665 . ?
H7A C7 H7B 107.1 . . ?
N1 Co1 N1 91.40(12) . 8_665 ?
N1 Co1 N2 171.59(9) 8_665 . ?
N1 Co1 N2 91.98(9) . . ?
N1 Co1 N2 91.98(9) 8_665 8_665 ?
N1 Co1 N2 171.59(9) . 8_665 ?
N2 Co1 N2 85.74(13) 8_665 . ?
O1 Co1 N1 84.55(8) 8_665 8_665 ?
O1 Co1 N1 84.55(8) . . ?
O1 Co1 N1 96.04(8) 8_665 . ?
O1 Co1 N1 96.04(8) . 8_665 ?
O1 Co1 N2 87.44(9) . 8_665 ?
O1 Co1 N2 91.95(9) . . ?
O1 Co1 N2 87.44(9) 8_665 . ?
O1 Co1 N2 91.95(9) 8_665 8_665 ?
O1 Co1 O1 179.16(11) . 8_665 ?
C1 N1 C2 106.9(2) . . ?
C1 N1 Co1 142.24(19) . . ?
C2 N1 Co1 110.83(16) . . ?
C5 N2 Co1 108.7(5) . . ?
C5 N2 H2AA 110.0 . . ?
C5 N2 H2AB 110.0 . . ?
Co1 N2 H2AA 110.0 . . ?
Co1 N2 H2AB 110.0 . . ?
Co1 N2 H2BC 109.8 . . ?
Co1 N2 H2BD 109.8 . . ?
H2AA N2 H2AB 108.3 . . ?
H2BC N2 H2BD 108.2 . . ?
C5A N2 Co1 109.4(4) . . ?
C5A N2 H2BC 109.8 . . ?
C5A N2 H2BD 109.8 . . ?
C3 O1 Co1 115.66(16) . . ?
N2 C5A C5A 106.2(9) . 8_665 ?
N2 C5A H5A 104.7 . . ?
C5A C5A H5A 104.7 8_665 . ?
C6A C5A N2 123.4(11) . . ?
C6A C5A C5A 111.4(10) . 8_665 ?
C6A C5A H5A 104.7 . . ?
C7A C7A H7AA 111.4 8_665 . ?
C7A C7A H7AB 111.4 8_665 . ?
H7AA C7A H7AB 109.3 . . ?
C6A C7A H7AA 111.4 . . ?
C6A C7A H7AB 111.4 . . ?
C5A C6A C7A 118.1(14) . . ?
C5A C6A H6AA 107.8 . . ?
C5A C6A H6AB 107.8 . . ?
C7A C6A H6AA 107.8 . . ?
C7A C6A H6AB 107.8 . . ?
H6AA C6A H6AB 107.1 . . ?

loop_
_geom_bond_atom_site_label_1
_geom_bond_atom_site_label_2
_geom_bond_distance
_geom_bond_site_symmetry_2
_geom_bond_publ_flag
C1 C4 1.498(5) . ?
C1 N1 1.346(3) 29 ?
C1 N1 1.346(3) . ?
C2 C2 1.373(5) 29 ?
C2 C3 1.481(4) . ?
C2 N1 1.367(3) . ?
C3 O1 1.305(3) . ?
C3 O2 1.221(3) . ?
C4 H4A 0.9600 . ?
C4 H4B 0.9600 . ?
C4 H4C 0.9600 . ?
C5 C5 1.49(3) 8_665 ?
C5 H5 0.9800 . ?
C5 C6 1.525(12) . ?
C5 N2 1.473(8) . ?
C6 H6A 0.9700 . ?
C6 H6B 0.9700 . ?
C6 C7 1.569(14) . ?
C7 C7 1.636(16) 8_665 ?
C7 H7A 0.9700 . ?
C7 H7B 0.9700 . ?
Co1 N1 1.928(2) . ?
Co1 N1 1.928(2) 8_665 ?
Co1 N2 1.940(2) 8_665 ?
Co1 N2 1.940(2) . ?
Co1 O1 1.9051(19) . ?
Co1 O1 1.9051(19) 8_665 ?
N2 H2AA 0.8900 . ?
N2 H2AB 0.8900 . ?
N2 H2BC 0.8900 . ?
N2 H2BD 0.8900 . ?
N2 C5A 1.485(8) . ?
C5A C5A 1.50(2) 8_665 ?
C5A H5A 0.9800 . ?
C5A C6A 1.471(13) . ?
C7A C7A 1.579(17) 8_665 ?
C7A H7AA 0.9700 . ?
C7A H7AB 0.9700 . ?
C7A C6A 1.484(16) . ?
C6A H6AA 0.9700 . ?
C6A H6AB 0.9700 . ?

loop_
_geom_torsion_atom_site_label_1
_geom_torsion_atom_site_label_2
_geom_torsion_atom_site_label_3
_geom_torsion_atom_site_label_4
_geom_torsion
_geom_torsion_site_symmetry_1
_geom_torsion_site_symmetry_2
_geom_torsion_site_symmetry_3
_geom_torsion_site_symmetry_4
_geom_torsion_publ_flag
C2 C2 C3 O1 174.43(12) 29 . . . ?
C2 C2 C3 O2 -5.3(4) 29 . . . ?
C2 C2 N1 C1 -0.6(2) 29 . . . ?
C2 C2 N1 Co1 179.22(7) 29 . . . ?
C2 C3 O1 Co1 6.5(3) . . . . ?
C3 C2 N1 C1 176.7(2) . . . . ?
C3 C2 N1 Co1 -3.5(3) . . . . ?
C4 C1 N1 C2 -179.0(4) . . . . ?
C4 C1 N1 Co1 1.3(6) . . . . ?
C5 C5 C6 C7 -42(3) 8_665 . . . ?
C5 C5 N2 Co1 41.1(18) 8_665 . . . ?
C5 C6 C7 C7 35(2) . . . 8_665 ?
C6 C5 N2 Co1 174.3(13) . . . . ?
Co1 N2 C5A C5A -40.2(15) . . . 8_665 ?
Co1 N2 C5A C6A -170.5(13) . . . . ?
N1 C1 N1 C2 1.0(4) 29 . . . ?
N1 C1 N1 Co1 -178.72(9) 29 . . . ?
N1 C2 C3 O1 -1.8(3) . . . . ?
N1 C2 C3 O2 178.5(2) . . . . ?
N2 C5 C6 C7 -167.9(13) . . . . ?
N2 C5A C6A C7A 177.3(13) . . . . ?
O2 C3 O1 Co1 -173.8(2) . . . . ?
C5A C5A C6A C7A 49(2) 8_665 . . . ?
C7A C7A C6A C5A -66(2) 8_665 . . . ?

loop_
_smtbx_masks_void_nr
_smtbx_masks_void_average_x
_smtbx_masks_void_average_y
_smtbx_masks_void_average_z
_smtbx_masks_void_volume
_smtbx_masks_void_count_electrons
_smtbx_masks_void_content
1 -0.035 -0.766 -0.511 2245.8 467.5 '48 H2O'
